data_7705729
loop_
_publ_author_name
'M\"obs, Jakob'
'Gerhard, Marina'
'Heine, Johanna'

_publ_section_title
;
 (HPy)<sub>2</sub>(Py)CuBi<sub>3</sub>I<sub>12</sub>, a low bandgap metal
 halide photoconductor.
;
_journal_issue 41
_journal_name_full 'Dalton transactions (Cambridge, England : 2003)'
_journal_page_first 14397
_journal_page_last 14400
_journal_paper_doi 10.1039/d0dt03427d
_journal_volume 49
_journal_year 2020
_chemical_formula_moiety 'I9 Sb2, 2(C4 H10 O2), 3(C5 H6 N)'
_chemical_formula_sum 'C23 H38 I9 N3 O4 Sb2'
_chemical_formula_weight 1806.16
_space_group_crystal_system orthorhombic
_space_group_IT_number 20
_space_group_name_Hall 'C 2c 2'
_space_group_name_H-M_alt 'C 2 2 21'
_atom_sites_solution_hydrogens geom
_atom_sites_solution_primary dual
_audit_creation_date 2020-06-17
_audit_creation_method
;
Olex2 1.2
(compiled 2018.05.29 svn.r3508 for OlexSys, GUI svn.r5506)
;
_audit_update_record
;
2020-08-26 deposited with the CCDC.	2020-10-09 downloaded from the CCDC.
;
_cell_angle_alpha 90
_cell_angle_beta 90
_cell_angle_gamma 90
_cell_formula_units_Z 4
_cell_length_a 8.5313(5)
_cell_length_b 18.8548(10)
_cell_length_c 28.583(2)
_cell_measurement_reflns_used 14013
_cell_measurement_temperature 100
_cell_measurement_theta_max 54.0
_cell_measurement_theta_min 2.8
_cell_volume 4597.7(5)
_computing_molecular_graphics 'Olex2 (Dolomanov et al., 2009)'
_computing_publication_material 'Olex2 (Dolomanov et al., 2009)'
_computing_structure_refinement 'XL (Sheldrick, 2008)'
_computing_structure_solution 'XT (Sheldrick, 2015)'
_diffrn_ambient_temperature 100.0
_diffrn_detector_area_resol_mean 10.4167
_diffrn_measured_fraction_theta_full 0.994
_diffrn_measured_fraction_theta_max 0.983
_diffrn_measurement_device_type 'Bruker APEX-II CCD'
_diffrn_measurement_method '\w scans'
_diffrn_radiation_type MoK\a
_diffrn_radiation_wavelength 0.71073
_diffrn_reflns_av_R_equivalents 0.0899
_diffrn_reflns_av_unetI/netI 0.0846
_diffrn_reflns_Laue_measured_fraction_full 0.994
_diffrn_reflns_Laue_measured_fraction_max 0.983
_diffrn_reflns_limit_h_max 10
_diffrn_reflns_limit_h_min -10
_diffrn_reflns_limit_k_max 18
_diffrn_reflns_limit_k_min -23
_diffrn_reflns_limit_l_max 36
_diffrn_reflns_limit_l_min -36
_diffrn_reflns_number 13992
_diffrn_reflns_point_group_measured_fraction_full 0.992
_diffrn_reflns_point_group_measured_fraction_max 0.978
_diffrn_reflns_theta_full 25.242
_diffrn_reflns_theta_max 26.977
_diffrn_reflns_theta_min 1.425
_diffrn_standards_number 0
_exptl_absorpt_coefficient_mu 7.246
_exptl_absorpt_correction_T_max 0.3653
_exptl_absorpt_correction_T_min 0.1840
_exptl_absorpt_correction_type numerical
_exptl_absorpt_process_details 'STOE X-Red32 1.65'
_exptl_crystal_colour 'clear yellow'
_exptl_crystal_colour_lustre clear
_exptl_crystal_colour_primary yellow
_exptl_crystal_density_diffrn 2.609
_exptl_crystal_description block
_exptl_crystal_F_000 3232
_exptl_crystal_size_max 0.29738
_exptl_crystal_size_mid 0.24907
_exptl_crystal_size_min 0.16201
_refine_diff_density_max 2.545
_refine_diff_density_min -1.465
_refine_diff_density_rms 0.285
_refine_ls_abs_structure_details
;
 Flack x determined using 1140 quotients [(I+)-(I-)]/[(I+)+(I-)]
 (Parsons, Flack and Wagner, Acta Cryst. B69 (2013) 249-259).
;
_refine_ls_abs_structure_Flack -0.06(7)
_refine_ls_extinction_method none
_refine_ls_goodness_of_fit_ref 1.027
_refine_ls_hydrogen_treatment constr
_refine_ls_matrix_type full
_refine_ls_number_parameters 215
_refine_ls_number_reflns 4906
_refine_ls_number_restraints 89
_refine_ls_restrained_S_all 1.018
_refine_ls_R_factor_all 0.1030
_refine_ls_R_factor_gt 0.0622
_refine_ls_shift/su_max 0.001
_refine_ls_shift/su_mean 0.000
_refine_ls_structure_factor_coef Fsqd
_refine_ls_weighting_details 'w=1/[\s^2^(Fo^2^)+(0.0933P)^2^] where P=(Fo^2^+2Fc^2^)/3'
_refine_ls_weighting_scheme calc
_refine_ls_wR_factor_gt 0.1449
_refine_ls_wR_factor_ref 0.1647
_reflns_Friedel_coverage 0.782
_reflns_Friedel_fraction_full 0.990
_reflns_Friedel_fraction_max 0.972
_reflns_number_gt 3281
_reflns_number_total 4906
_reflns_threshold_expression 'I > 2\s(I)'
_cod_data_source_file d0dt03427d2.cif
_cod_data_source_block compound3-Sb
_cod_original_cell_volume 4597.8(5)
_cod_database_code 7705729
_shelx_shelxl_version_number 2018/3
_shelx_space_group_comment
;
The symmetry employed for this shelxl refinement is uniquely defined
by the following loop, which should always be used as a source of
symmetry information in preference to the above space-group names.
They are only intended as comments.
;
_shelx_estimated_absorpt_t_max 0.386
_shelx_estimated_absorpt_t_min 0.222
_olex2_refinement_description
;
1. Fixed Uiso
 At 1.2 times of:
  All C(H) groups, All C(H,H) groups, All N(H) groups
 At 1.5 times of:
  All C(H,H,H) groups
2. Restrained distances
 N2-C10 \\sim N2-C14
 with sigma of 0.02
 C10-C11 \\sim C11-C12 \\sim C12-C13 \\sim C13-C14
 with sigma of 0.02
 N2-C13 \\sim N2-C11
 with sigma of 0.04
 C12-C14 \\sim C12-C10 \\sim C13-C11 \\sim C14-C10
 with sigma of 0.04
3. Restrained planarity
 N2, C10, C11, C12, C13, C14
 with sigma of 0.1
4. Uiso/Uaniso restraints and constraints
N2 \\sim C10 \\sim C11 \\sim C12 \\sim C13 \\sim C14: within 2A with sigma of
0.04 and sigma for terminal atoms of 0.08
5. Rigid body (RIGU) restrains
 N2, C10, C11, C12, C13, C14
 with sigma for 1-2 distances of 0.004 and sigma for 1-3 distances of 0.004
6. Others
 Fixed Sof: N2(0.5) H2(0.5) C10(0.5) H10(0.5) C11(0.5) H11(0.5) C12(0.5)
 H12(0.5) C13(0.5) H13(0.5) C14(0.5) H14(0.5)
7.a Secondary CH2 refined with riding coordinates:
 C2(H2A,H2B), C3(H3A,H3B)
7.b Aromatic/amide H refined with riding coordinates:
 N1(H1), C5(H5), C6(H6), C7(H7), C8(H8), C9(H9), N2(H2), C10(H10), C11(H11),
 C12(H12), C13(H13), C14(H14)
7.c Idealised Me refined as rotating group:
 C1(H1A,H1B,H1C), C4(H4A,H4B,H4C)
;
_olex2_submission_special_instructions 'No special instructions were received'

loop_
_space_group_symop_operation_xyz
'x, y, z'
'-x, -y, z+1/2'
'-x, y, -z+1/2'
'x, -y, -z'
'x+1/2, y+1/2, z'
'-x+1/2, -y+1/2, z+1/2'
'-x+1/2, y+1/2, -z+1/2'
'x+1/2, -y+1/2, -z'

loop_
_atom_site_label
_atom_site_type_symbol
_atom_site_fract_x
_atom_site_fract_y
_atom_site_fract_z
_atom_site_U_iso_or_equiv
_atom_site_adp_type
_atom_site_occupancy
_atom_site_site_symmetry_order
_atom_site_calc_flag
_atom_site_refinement_flags_posn
_atom_site_refinement_flags_adp
_atom_site_refinement_flags_occupancy
_atom_site_disorder_assembly
_atom_site_disorder_group
Sb1 Sb -0.52981(19) -0.81772(9) -0.67760(5) 0.0427(4) Uani 1 1 d . . . . .
I1 I -0.79786(18) -0.75700(10) -0.63059(6) 0.0518(4) Uani 1 1 d . . . . .
I2 I -0.500000 -0.68856(13) -0.750000 0.0506(6) Uani 1 2 d S T P . .
I3 I -0.7454(2) -0.88064(10) -0.75827(6) 0.0504(4) Uani 1 1 d . . . . .
I4 I -0.30534(19) -0.74632(10) -0.61775(5) 0.0533(4) Uani 1 1 d . . . . .
I5 I -0.5431(2) -0.94172(9) -0.61926(6) 0.0536(4) Uani 1 1 d . . . . .
O1 O -0.8369(18) -0.6196(10) -0.5387(6) 0.056(4) Uani 1 1 d . . . . .
O2 O -0.544(2) -0.6058(9) -0.5013(6) 0.055(4) Uani 1 1 d . . . . .
C2 C -0.617(3) -0.6705(12) -0.5054(9) 0.052(6) Uani 1 1 d . . . . .
H2A H -0.576957 -0.702917 -0.480883 0.062 Uiso 1 1 calc R . . . .
H2B H -0.591301 -0.691498 -0.536278 0.062 Uiso 1 1 calc R . . . .
C3 C -0.785(3) -0.6633(15) -0.5009(9) 0.056(6) Uani 1 1 d . . . . .
H3A H -0.835863 -0.710434 -0.502475 0.067 Uiso 1 1 calc R . . . .
H3B H -0.811687 -0.641103 -0.470558 0.067 Uiso 1 1 calc R . . . .
C1 C -0.375(3) -0.6089(14) -0.5010(11) 0.057(6) Uani 1 1 d . . . . .
H1A H -0.337244 -0.620284 -0.532469 0.086 Uiso 1 1 calc GR . . . .
H1B H -0.340545 -0.645571 -0.479032 0.086 Uiso 1 1 calc GR . . . .
H1C H -0.332972 -0.562822 -0.491282 0.086 Uiso 1 1 calc GR . . . .
C4 C -1.005(2) -0.6149(14) -0.5417(10) 0.053(6) Uani 1 1 d . . . . .
H4A H -1.034756 -0.589765 -0.570375 0.079 Uiso 1 1 calc GR . . . .
H4B H -1.045725 -0.588917 -0.514485 0.079 Uiso 1 1 calc GR . . . .
H4C H -1.050443 -0.662700 -0.542124 0.079 Uiso 1 1 calc GR . . . .
N1 N -0.645(2) -0.5516(10) -0.6020(7) 0.048(5) Uani 1 1 d . . . . .
H1 H -0.694677 -0.583318 -0.584955 0.057 Uiso 1 1 calc R . . . .
C5 C -0.600(4) -0.5704(16) -0.6455(11) 0.070(8) Uani 1 1 d . . . . .
H5 H -0.625357 -0.615631 -0.658190 0.084 Uiso 1 1 calc R . . . .
C6 C -0.516(4) -0.5206(14) -0.6709(10) 0.069(9) Uani 1 1 d . . . . .
H6 H -0.478055 -0.531410 -0.701307 0.083 Uiso 1 1 calc R . . . .
C7 C -0.488(3) -0.4552(14) -0.6511(10) 0.056(7) Uani 1 1 d . . . . .
H7 H -0.428388 -0.421050 -0.667824 0.067 Uiso 1 1 calc R . . . .
C8 C -0.545(3) -0.4387(16) -0.6080(10) 0.061(7) Uani 1 1 d . . . . .
H8 H -0.532531 -0.392467 -0.595299 0.073 Uiso 1 1 calc R . . . .
C9 C -0.620(3) -0.4902(15) -0.5837(10) 0.055(7) Uani 1 1 d . . . . .
H9 H -0.654710 -0.480951 -0.552710 0.066 Uiso 1 1 calc R . . . .
N2 N -0.992(5) -0.6986(18) -0.7616(12) 0.048(10) Uani 0.5 1 d D U . A -1
H2 H -0.984986 -0.742444 -0.771922 0.058 Uiso 0.5 1 calc R . . A -1
C10 C -1.072(5) -0.687(2) -0.7218(12) 0.044(10) Uani 0.5 1 d D U . A -1
H10 H -1.118551 -0.725097 -0.704838 0.053 Uiso 0.5 1 calc R . . A -1
C11 C -1.086(5) -0.6186(19) -0.7067(15) 0.046(10) Uani 0.5 1 d D U . A -1
H11 H -1.141212 -0.608353 -0.678733 0.055 Uiso 0.5 1 calc R . . A -1
C12 C -1.019(8) -0.5648(18) -0.732(2) 0.058(13) Uani 0.5 1 d D U . A -1
H12 H -1.027826 -0.517309 -0.720895 0.070 Uiso 0.5 1 calc R . . A -1
C13 C -0.940(7) -0.579(2) -0.772(2) 0.050(11) Uani 0.5 1 d D U . A -1
H13 H -0.899700 -0.541160 -0.790555 0.060 Uiso 0.5 1 calc R . . A -1
C14 C -0.920(6) -0.647(3) -0.7866(15) 0.050(11) Uani 0.5 1 d D U . A -1
H14 H -0.857928 -0.658474 -0.813200 0.060 Uiso 0.5 1 calc R . . A -1

loop_
_atom_site_aniso_label
_atom_site_aniso_U_11
_atom_site_aniso_U_22
_atom_site_aniso_U_33
_atom_site_aniso_U_23
_atom_site_aniso_U_13
_atom_site_aniso_U_12
Sb1 0.0409(7) 0.0397(8) 0.0476(9) 0.0006(7) -0.0001(7) -0.0007(7)
I1 0.0478(9) 0.0461(10) 0.0614(9) -0.0033(8) 0.0064(7) -0.0002(8)
I2 0.0610(16) 0.0413(12) 0.0495(12) 0.000 -0.0010(10) 0.000
I3 0.0451(8) 0.0516(10) 0.0546(9) -0.0028(7) 0.0013(7) -0.0078(8)
I4 0.0528(9) 0.0558(11) 0.0514(8) 0.0016(8) -0.0047(7) -0.0098(9)
I5 0.0523(10) 0.0453(9) 0.0633(10) 0.0089(7) -0.0037(8) -0.0012(8)
O1 0.030(8) 0.061(12) 0.076(12) 0.012(9) 0.002(7) -0.002(8)
O2 0.053(10) 0.051(10) 0.063(10) -0.007(8) 0.010(9) -0.013(8)
C2 0.072(17) 0.025(12) 0.058(14) -0.014(11) 0.001(12) -0.019(11)
C3 0.056(16) 0.061(17) 0.050(13) -0.001(12) -0.009(12) 0.003(12)
C1 0.043(13) 0.045(15) 0.083(18) 0.001(14) -0.002(13) -0.003(11)
C4 0.033(12) 0.043(14) 0.082(18) 0.009(13) -0.002(11) -0.007(11)
N1 0.052(12) 0.031(11) 0.061(12) 0.009(10) 0.007(9) 0.003(9)
C5 0.07(2) 0.056(19) 0.08(2) -0.008(16) 0.003(16) -0.011(15)
C6 0.10(2) 0.051(17) 0.058(16) -0.002(13) 0.015(16) -0.015(16)
C7 0.064(17) 0.036(13) 0.068(17) 0.006(12) -0.006(13) -0.003(12)
C8 0.049(15) 0.068(18) 0.067(17) -0.014(14) 0.019(13) -0.008(15)
C9 0.033(13) 0.060(18) 0.071(16) -0.014(14) 0.000(11) -0.024(12)
N2 0.06(2) 0.027(14) 0.05(3) -0.007(12) -0.002(19) -0.014(15)
C10 0.06(3) 0.019(15) 0.05(2) -0.002(14) -0.001(17) -0.013(16)
C11 0.06(2) 0.015(16) 0.07(2) 0.000(15) 0.015(18) -0.012(17)
C12 0.08(3) 0.022(16) 0.07(2) 0.000(16) 0.02(2) -0.021(17)
C13 0.05(3) 0.036(17) 0.062(19) 0.007(19) 0.003(17) 0.002(19)
C14 0.06(3) 0.038(18) 0.05(2) 0.004(17) 0.004(18) 0.00(2)

loop_
_atom_type_symbol
_atom_type_description
_atom_type_scat_dispersion_real
_atom_type_scat_dispersion_imag
_atom_type_scat_source
C C 0.0033 0.0016 'International Tables Vol C Tables 4.2.6.8 and 6.1.1.4'
H H 0.0000 0.0000 'International Tables Vol C Tables 4.2.6.8 and 6.1.1.4'
I I -0.4742 1.8119 'International Tables Vol C Tables 4.2.6.8 and 6.1.1.4'
N N 0.0061 0.0033 'International Tables Vol C Tables 4.2.6.8 and 6.1.1.4'
O O 0.0106 0.0060 'International Tables Vol C Tables 4.2.6.8 and 6.1.1.4'
Sb Sb -0.5866 1.5461 'International Tables Vol C Tables 4.2.6.8 and 6.1.1.4'

loop_
_geom_angle_atom_site_label_1
_geom_angle_atom_site_label_2
_geom_angle_atom_site_label_3
_geom_angle
_geom_angle_site_symmetry_1
_geom_angle_site_symmetry_3
_geom_angle_publ_flag
I1 Sb1 I2 93.55(6) . . ?
I1 Sb1 I3 172.85(7) . 3_453 ?
I1 Sb1 I3 91.56(6) . . ?
I1 Sb1 I4 93.69(7) . . ?
I2 Sb1 I3 81.60(5) . 3_453 ?
I3 Sb1 I2 82.02(5) . . ?
I3 Sb1 I3 82.59(6) . 3_453 ?
I4 Sb1 I2 88.61(6) . . ?
I4 Sb1 I3 91.46(6) . 3_453 ?
I4 Sb1 I3 169.53(7) . . ?
I5 Sb1 I1 91.21(7) . . ?
I5 Sb1 I2 174.65(7) . . ?
I5 Sb1 I3 95.42(7) . . ?
I5 Sb1 I3 93.42(6) . 3_453 ?
I5 Sb1 I4 93.52(7) . . ?
Sb1 I2 Sb1 81.13(8) . 3_453 ?
Sb1 I3 Sb1 81.54(6) . 3_453 ?
C3 O1 C4 113.0(19) . . ?
C2 O2 C1 114(2) . . ?
O2 C2 C3 111(2) . . ?
O1 C3 C2 107(2) . . ?
C9 N1 C5 124(2) . . ?
N1 C5 C6 117(3) . . ?
C7 C6 C5 119(3) . . ?
C8 C7 C6 121(3) . . ?
C9 C8 C7 118(3) . . ?
N1 C9 C8 121(3) . . ?
C14 N2 C10 124(5) . . ?
N2 C10 C11 117(3) . . ?
C12 C11 C10 120(2) . . ?
C11 C12 C13 120(2) . . ?
C14 C13 C12 120(2) . . ?
N2 C14 C13 117(3) . . ?

loop_
_geom_bond_atom_site_label_1
_geom_bond_atom_site_label_2
_geom_bond_distance
_geom_bond_site_symmetry_2
_geom_bond_publ_flag
Sb1 I1 2.889(2) . ?
Sb1 I2 3.206(2) . ?
Sb1 I3 3.179(2) . ?
Sb1 I3 3.206(2) 3_453 ?
Sb1 I4 2.899(2) . ?
Sb1 I5 2.874(2) . ?
O1 C3 1.43(3) . ?
O1 C4 1.44(3) . ?
O2 C2 1.37(3) . ?
O2 C1 1.45(3) . ?
C2 C3 1.45(3) . ?
N1 C5 1.35(4) . ?
N1 C9 1.29(3) . ?
C5 C6 1.39(4) . ?
C6 C7 1.38(4) . ?
C7 C8 1.36(4) . ?
C8 C9 1.36(4) . ?
N2 C10 1.35(3) . ?
N2 C14 1.35(3) . ?
C10 C11 1.37(3) . ?
C11 C12 1.36(3) . ?
C12 C13 1.37(3) . ?
C13 C14 1.36(3) . ?
